data_4341758
loop_
_publ_author_name
'Yang, Xiaolong'
'Xu, Xianbin'
'Zhao, Jiang'
'Dang, Jing-Shuang'
'Huang, Zuan'
'Yan, Xiaogang'
'Zhou, Guijiang'
'Wang, Dongdong'

_publ_section_title
;
 Phosphorescent Platinum(II) Complexes Bearing 2-Vinylpyridine-type
 Ligands: Synthesis, Electrochemical and Photophysical Properties, and
 Tuning of Electrophosphorescent Behavior by Main-Group Moieties.
;
_journal_name_full 'Inorganic chemistry'
_journal_page_first 141204103846004
_journal_paper_doi 10.1021/ic502122t
_journal_year 2014
_chemical_formula_sum 'C36 H31 Ge N O2 Pt'
_chemical_formula_weight 777.30
_chemical_name_systematic
; 
 ? 
;
_space_group_IT_number 14
_symmetry_cell_setting monoclinic
_symmetry_space_group_name_Hall '-P 2ybc'
_symmetry_space_group_name_H-M 'P 1 21/c 1'
_atom_sites_solution_hydrogens geom
_atom_sites_solution_primary direct
_atom_sites_solution_secondary difmap
_audit_creation_method SHELXL-97
_cell_angle_alpha 90.00
_cell_angle_beta 93.7450(10)
_cell_angle_gamma 90.00
_cell_formula_units_Z 4
_cell_length_a 10.6036(8)
_cell_length_b 9.7918(7)
_cell_length_c 29.608(2)
_cell_measurement_temperature 296(2)
_cell_volume 3067.6(4)
_computing_structure_refinement 'SHELXL-97 (Sheldrick, 1997)'
_computing_structure_solution 'SHELXS-97 (Sheldrick, 1990)'
_diffrn_ambient_temperature 296(2)
_diffrn_measured_fraction_theta_full 0.952
_diffrn_measured_fraction_theta_max 0.952
_diffrn_measurement_device_type 'Bruker Smart CCD'
_diffrn_measurement_method '\f and \w scans'
_diffrn_radiation_monochromator graphite
_diffrn_radiation_source 'fine-focus sealed tube'
_diffrn_radiation_type MoK\a
_diffrn_radiation_wavelength 0.71073
_diffrn_reflns_av_R_equivalents 0.0450
_diffrn_reflns_av_sigmaI/netI 0.0598
_diffrn_reflns_limit_h_max 13
_diffrn_reflns_limit_h_min -12
_diffrn_reflns_limit_k_max 12
_diffrn_reflns_limit_k_min -12
_diffrn_reflns_limit_l_max 18
_diffrn_reflns_limit_l_min -39
_diffrn_reflns_number 17713
_diffrn_reflns_theta_full 28.01
_diffrn_reflns_theta_max 28.01
_diffrn_reflns_theta_min 1.38
_exptl_absorpt_coefficient_mu 5.568
_exptl_crystal_colour red
_exptl_crystal_density_diffrn 1.683
_exptl_crystal_density_method 'not measured'
_exptl_crystal_description block
_exptl_crystal_F_000 1520
_exptl_crystal_size_max 0.27
_exptl_crystal_size_mid 0.26
_exptl_crystal_size_min 0.24
_refine_diff_density_max 0.680
_refine_diff_density_min -0.567
_refine_diff_density_rms 0.100
_refine_ls_extinction_method none
_refine_ls_goodness_of_fit_ref 0.917
_refine_ls_hydrogen_treatment mixed
_refine_ls_matrix_type full
_refine_ls_number_parameters 370
_refine_ls_number_reflns 7047
_refine_ls_number_restraints 0
_refine_ls_restrained_S_all 0.917
_refine_ls_R_factor_all 0.0669
_refine_ls_R_factor_gt 0.0370
_refine_ls_shift/su_max 0.004
_refine_ls_shift/su_mean 0.000
_refine_ls_structure_factor_coef Fsqd
_refine_ls_weighting_details 'calc w=1/[\s^2^(Fo^2^)+(0.0312P)^2^+0.0000P] where P=(Fo^2^+2Fc^2^)/3'
_refine_ls_weighting_scheme calc
_refine_ls_wR_factor_gt 0.0670
_refine_ls_wR_factor_ref 0.0767
_reflns_number_gt 4828
_reflns_number_total 7047
_reflns_threshold_expression >2sigma(I)
_cod_data_source_file ic502122t_si_002.cif
_cod_data_source_block Pt-PVGe
_cod_original_sg_symbol_H-M P2(1)/c
_cod_database_code 4341758

loop_
_symmetry_equiv_pos_as_xyz
'x, y, z'
'-x, y+1/2, -z+1/2'
'-x, -y, -z'
'x, -y-1/2, z-1/2'

loop_
_atom_site_label
_atom_site_type_symbol
_atom_site_fract_x
_atom_site_fract_y
_atom_site_fract_z
_atom_site_U_iso_or_equiv
_atom_site_adp_type
_atom_site_occupancy
_atom_site_symmetry_multiplicity
_atom_site_calc_flag
_atom_site_refinement_flags
Pt1 Pt 0.706363(17) 1.439882(19) 0.725540(7) 0.04671(8) Uani 1 1 d .
Ge1 Ge 0.26550(5) 1.08846(5) 0.552249(19) 0.05247(15) Uani 1 1 d .
O2 O 0.5616(3) 1.5186(3) 0.68778(13) 0.0615(10) Uani 1 1 d .
O1 O 0.7369(3) 1.6231(4) 0.75976(12) 0.0585(9) Uani 1 1 d .
N1 N 0.8438(3) 1.3472(4) 0.76275(14) 0.0478(10) Uani 1 1 d .
C21 C 0.2855(6) 1.0579(7) 0.4556(2) 0.0820(19) Uani 1 1 d .
H21A H 0.2802 0.9649 0.4617 0.098 Uiso 1 1 calc R
C32 C 0.7012(6) 1.8483(5) 0.7832(2) 0.0819(19) Uani 1 1 d .
H32A H 0.7755 1.8266 0.8020 0.123 Uiso 1 1 calc R
H32B H 0.6328 1.8688 0.8018 0.123 Uiso 1 1 calc R
H32C H 0.7177 1.9261 0.7647 0.123 Uiso 1 1 calc R
C25 C 0.2939(6) 1.2867(6) 0.4801(2) 0.0803(18) Uani 1 1 d .
H25A H 0.2937 1.3511 0.5032 0.096 Uiso 1 1 calc R
C23 C 0.3035(6) 1.2345(12) 0.4019(3) 0.108(3) Uani 1 1 d .
H23A H 0.3089 1.2629 0.3721 0.130 Uiso 1 1 calc R
C24 C 0.3043(7) 1.3285(9) 0.4359(3) 0.105(3) Uani 1 1 d .
H24A H 0.3118 1.4209 0.4294 0.126 Uiso 1 1 calc R
C22 C 0.2950(7) 1.1026(10) 0.4113(2) 0.108(3) Uani 1 1 d .
H22A H 0.2953 1.0390 0.3880 0.129 Uiso 1 1 calc R
C6 C 0.7721(5) 1.1646(5) 0.71703(17) 0.0557(13) Uani 1 1 d .
H6A H 0.7723 1.0744 0.7072 0.067 Uiso 1 1 calc R
C7 C 0.6905(4) 1.2553(5) 0.69820(18) 0.0491(12) Uani 1 1 d .
C20 C 0.2841(5) 1.1500(6) 0.49010(17) 0.0543(13) Uani 1 1 d .
C34 C 0.5609(5) 1.7356(5) 0.7229(2) 0.0613(15) Uani 1 1 d .
H34A H 0.5166 1.8176 0.7226 0.074 Uiso 1 1 calc R
C36 C 0.3997(5) 1.6676(5) 0.6626(2) 0.0751(17) Uani 1 1 d .
H36A H 0.3799 1.5888 0.6442 0.113 Uiso 1 1 calc R
H36B H 0.4162 1.7439 0.6435 0.113 Uiso 1 1 calc R
H36C H 0.3296 1.6885 0.6804 0.113 Uiso 1 1 calc R
C12 C 0.4851(4) 1.2500(5) 0.58904(18) 0.0544(13) Uani 1 1 d .
H12A H 0.4759 1.3007 0.5625 0.065 Uiso 1 1 calc R
C10 C 0.4288(5) 1.0624(5) 0.63402(18) 0.0528(13) Uani 1 1 d .
H10A H 0.3798 0.9856 0.6387 0.063 Uiso 1 1 calc R
C5 C 0.8591(4) 1.2107(5) 0.75276(17) 0.0495(12) Uani 1 1 d .
C8 C 0.5952(4) 1.2167(5) 0.66228(17) 0.0467(12) Uani 1 1 d .
C11 C 0.4086(4) 1.1354(5) 0.59397(16) 0.0492(12) Uani 1 1 d .
C9 C 0.5193(5) 1.1009(5) 0.66689(18) 0.0505(13) Uani 1 1 d .
H9A H 0.5305 1.0485 0.6930 0.061 Uiso 1 1 calc R
C13 C 0.5727(5) 1.2894(5) 0.62206(18) 0.0561(13) Uani 1 1 d .
H13A H 0.6194 1.3681 0.6177 0.067 Uiso 1 1 calc R
C26 C 0.1208(5) 1.1823(6) 0.57479(19) 0.0576(14) Uani 1 1 d .
C33 C 0.6657(5) 1.7277(5) 0.7531(2) 0.0592(14) Uani 1 1 d .
C1 C 0.9175(5) 1.4027(6) 0.79604(19) 0.0640(15) Uani 1 1 d .
H1A H 0.9061 1.4946 0.8027 0.077 Uiso 1 1 calc R
C35 C 0.5145(5) 1.6388(5) 0.69349(19) 0.0568(14) Uani 1 1 d .
C14 C 0.2386(6) 0.8910(6) 0.55382(18) 0.0599(14) Uani 1 1 d .
C4 C 0.9504(5) 1.1370(6) 0.7779(2) 0.0647(15) Uani 1 1 d .
H4A H 0.9604 1.0445 0.7719 0.078 Uiso 1 1 calc R
C15 C 0.3342(6) 0.8032(6) 0.5424(2) 0.0790(18) Uani 1 1 d .
H15A H 0.4105 0.8382 0.5337 0.095 Uiso 1 1 calc R
C3 C 1.0251(5) 1.1965(7) 0.8109(2) 0.0762(18) Uani 1 1 d .
H3A H 1.0875 1.1458 0.8268 0.091 Uiso 1 1 calc R
C2 C 1.0089(5) 1.3321(7) 0.8210(2) 0.0727(17) Uani 1 1 d .
H2A H 1.0584 1.3745 0.8440 0.087 Uiso 1 1 calc R
C19 C 0.1288(6) 0.8359(6) 0.5673(2) 0.0774(18) Uani 1 1 d .
H19A H 0.0640 0.8931 0.5755 0.093 Uiso 1 1 calc R
C16 C 0.3157(8) 0.6621(7) 0.5439(2) 0.094(2) Uani 1 1 d .
H16A H 0.3791 0.6036 0.5354 0.113 Uiso 1 1 calc R
C27 C 0.0231(6) 1.2329(8) 0.5471(2) 0.108(3) Uani 1 1 d .
H27A H 0.0245 1.2200 0.5161 0.129 Uiso 1 1 calc R
C31 C 0.1118(6) 1.2017(7) 0.6199(2) 0.089(2) Uani 1 1 d .
H31A H 0.1753 1.1684 0.6401 0.107 Uiso 1 1 calc R
C17 C 0.2079(10) 0.6102(8) 0.5574(3) 0.105(3) Uani 1 1 d .
H17A H 0.1977 0.5160 0.5588 0.126 Uiso 1 1 calc R
C29 C -0.0834(6) 1.3189(9) 0.6088(3) 0.106(3) Uani 1 1 d .
H29A H -0.1516 1.3638 0.6204 0.127 Uiso 1 1 calc R
C18 C 0.1130(8) 0.6939(8) 0.5690(2) 0.100(2) Uani 1 1 d .
H18A H 0.0379 0.6571 0.5781 0.120 Uiso 1 1 calc R
C28 C -0.0773(6) 1.3021(10) 0.5638(3) 0.135(3) Uani 1 1 d .
H28A H -0.1408 1.3372 0.5439 0.162 Uiso 1 1 calc R
C30 C 0.0099(7) 1.2702(9) 0.6364(3) 0.114(3) Uani 1 1 d .
H30A H 0.0069 1.2823 0.6675 0.136 Uiso 1 1 calc R

loop_
_atom_site_aniso_label
_atom_site_aniso_U_11
_atom_site_aniso_U_22
_atom_site_aniso_U_33
_atom_site_aniso_U_23
_atom_site_aniso_U_13
_atom_site_aniso_U_12
Pt1 0.04661(12) 0.04646(12) 0.04658(13) -0.00045(10) -0.00064(9) -0.00148(9)
Ge1 0.0590(3) 0.0569(3) 0.0404(3) -0.0041(3) -0.0044(3) -0.0047(3)
O2 0.065(2) 0.049(2) 0.068(3) -0.0016(19) -0.008(2) 0.0047(17)
O1 0.061(2) 0.054(2) 0.060(2) -0.0079(19) 0.003(2) -0.0057(18)
N1 0.044(2) 0.056(3) 0.043(2) 0.000(2) -0.001(2) -0.0010(19)
C21 0.098(5) 0.098(5) 0.050(4) -0.003(4) 0.003(4) 0.027(4)
C32 0.101(5) 0.057(4) 0.088(5) -0.013(3) 0.009(4) -0.004(3)
C25 0.100(5) 0.077(4) 0.062(4) 0.012(4) -0.008(4) -0.011(4)
C23 0.064(4) 0.208(10) 0.052(5) 0.043(6) 0.006(4) 0.009(6)
C24 0.100(6) 0.124(7) 0.088(6) 0.052(5) -0.002(5) -0.012(5)
C22 0.104(6) 0.173(8) 0.046(4) -0.008(5) 0.003(4) 0.048(6)
C6 0.062(3) 0.053(3) 0.050(3) -0.007(3) -0.007(3) 0.013(3)
C7 0.047(3) 0.050(3) 0.051(3) -0.001(2) 0.006(3) -0.002(2)
C20 0.054(3) 0.072(4) 0.036(3) -0.004(3) -0.003(3) 0.005(3)
C34 0.067(4) 0.055(3) 0.062(4) 0.006(3) 0.007(3) 0.008(3)
C36 0.076(4) 0.069(4) 0.080(4) 0.024(3) -0.004(4) 0.019(3)
C12 0.053(3) 0.063(3) 0.046(3) 0.009(3) -0.006(3) -0.014(3)
C10 0.068(3) 0.039(3) 0.050(3) -0.003(3) -0.009(3) -0.005(2)
C5 0.043(3) 0.061(3) 0.045(3) 0.000(3) 0.003(3) 0.003(2)
C8 0.053(3) 0.045(3) 0.042(3) -0.002(2) 0.003(3) 0.005(2)
C11 0.053(3) 0.057(3) 0.037(3) -0.006(3) 0.001(3) 0.007(2)
C9 0.065(3) 0.042(3) 0.043(3) 0.000(2) -0.002(3) 0.006(2)
C13 0.055(3) 0.060(3) 0.053(3) 0.008(3) -0.003(3) -0.011(3)
C26 0.049(3) 0.078(4) 0.045(3) 0.003(3) -0.009(3) -0.004(3)
C33 0.071(4) 0.051(3) 0.058(4) -0.002(3) 0.025(3) -0.010(3)
C1 0.059(3) 0.076(4) 0.055(4) -0.008(3) -0.010(3) -0.007(3)
C35 0.057(3) 0.055(3) 0.059(4) 0.013(3) 0.010(3) 0.001(3)
C14 0.080(4) 0.058(3) 0.039(3) -0.005(3) -0.010(3) -0.012(3)
C4 0.055(3) 0.076(4) 0.062(4) 0.003(3) -0.005(3) 0.016(3)
C15 0.095(5) 0.061(4) 0.077(5) -0.004(3) -0.028(4) -0.016(3)
C3 0.055(3) 0.106(5) 0.064(4) 0.011(4) -0.020(3) 0.015(3)
C2 0.062(4) 0.100(5) 0.054(4) -0.001(4) -0.017(3) -0.004(3)
C19 0.097(5) 0.078(4) 0.058(4) -0.010(3) 0.004(4) -0.028(4)
C16 0.125(6) 0.066(5) 0.088(6) -0.012(4) -0.022(5) 0.005(4)
C27 0.088(5) 0.172(8) 0.060(5) -0.018(5) -0.017(4) 0.023(5)
C31 0.076(4) 0.135(6) 0.056(4) 0.006(4) -0.001(4) 0.022(4)
C17 0.162(8) 0.063(4) 0.086(6) -0.007(4) -0.017(6) -0.019(5)
C29 0.058(4) 0.181(8) 0.082(6) -0.005(6) 0.018(4) 0.023(5)
C18 0.133(7) 0.092(5) 0.075(5) -0.004(4) 0.009(5) -0.055(5)
C28 0.057(4) 0.249(11) 0.096(7) -0.004(7) -0.017(5) 0.050(6)
C30 0.079(5) 0.195(9) 0.068(5) -0.007(5) 0.013(5) 0.021(5)

loop_
_atom_type_symbol
_atom_type_description
_atom_type_scat_dispersion_real
_atom_type_scat_dispersion_imag
_atom_type_scat_source
C C 0.0033 0.0016 'International Tables Vol C Tables 4.2.6.8 and 6.1.1.4'
H H 0.0000 0.0000 'International Tables Vol C Tables 4.2.6.8 and 6.1.1.4'
N N 0.0061 0.0033 'International Tables Vol C Tables 4.2.6.8 and 6.1.1.4'
O O 0.0106 0.0060 'International Tables Vol C Tables 4.2.6.8 and 6.1.1.4'
Ge Ge 0.1547 1.8001 'International Tables Vol C Tables 4.2.6.8 and 6.1.1.4'
Pt Pt -1.7033 8.3905 'International Tables Vol C Tables 4.2.6.8 and 6.1.1.4'

loop_
_geom_angle_atom_site_label_1
_geom_angle_atom_site_label_2
_geom_angle_atom_site_label_3
_geom_angle
C7 Pt1 N1 81.34(19)
C7 Pt1 O2 94.71(18)
N1 Pt1 O2 175.47(15)
C7 Pt1 O1 173.47(18)
N1 Pt1 O1 92.22(16)
O2 Pt1 O1 91.68(14)
C26 Ge1 C11 105.7(2)
C26 Ge1 C14 109.9(2)
C11 Ge1 C14 109.1(2)
C26 Ge1 C20 107.9(2)
C11 Ge1 C20 113.7(2)
C14 Ge1 C20 110.5(2)
C35 O2 Pt1 124.6(3)
C33 O1 Pt1 123.0(4)
C1 N1 C5 118.8(4)
C1 N1 Pt1 126.6(4)
C5 N1 Pt1 114.6(3)
C20 C21 C22 120.2(7)
C20 C25 C24 120.2(7)
C22 C23 C24 119.9(8)
C23 C24 C25 120.2(7)
C23 C22 C21 121.0(8)
C7 C6 C5 117.9(5)
C6 C7 C8 121.9(4)
C6 C7 Pt1 113.6(4)
C8 C7 Pt1 124.5(3)
C21 C20 C25 118.6(6)
C21 C20 Ge1 120.5(4)
C25 C20 Ge1 121.0(4)
C35 C34 C33 128.2(5)
C13 C12 C11 121.8(5)
C9 C10 C11 121.7(5)
N1 C5 C4 118.5(5)
N1 C5 C6 112.6(4)
C4 C5 C6 128.9(5)
C13 C8 C9 115.4(5)
C13 C8 C7 124.0(4)
C9 C8 C7 120.7(5)
C10 C11 C12 116.4(5)
C10 C11 Ge1 119.4(4)
C12 C11 Ge1 123.8(4)
C10 C9 C8 122.1(5)
C12 C13 C8 122.7(5)
C31 C26 C27 116.0(6)
C31 C26 Ge1 120.8(5)
C27 C26 Ge1 123.3(5)
O1 C33 C34 125.9(5)
O1 C33 C32 114.4(5)
C34 C33 C32 119.7(5)
N1 C1 C2 123.6(5)
O2 C35 C34 126.3(5)
O2 C35 C36 113.3(5)
C34 C35 C36 120.3(5)
C19 C14 C15 118.5(5)
C19 C14 Ge1 121.7(5)
C15 C14 Ge1 119.8(4)
C3 C4 C5 121.4(5)
C14 C15 C16 119.9(6)
C4 C3 C2 119.9(5)
C1 C2 C3 117.7(6)
C14 C19 C18 120.5(7)
C17 C16 C15 120.7(7)
C26 C27 C28 122.3(7)
C26 C31 C30 121.3(6)
C16 C17 C18 120.6(7)
C30 C29 C28 118.8(7)
C17 C18 C19 119.8(7)
C29 C28 C27 120.0(7)
C29 C30 C31 121.5(7)

loop_
_geom_bond_atom_site_label_1
_geom_bond_atom_site_label_2
_geom_bond_distance
Pt1 C7 1.983(5)
Pt1 N1 1.988(4)
Pt1 O2 1.994(3)
Pt1 O1 2.075(3)
Ge1 C26 1.944(5)
Ge1 C11 1.948(5)
Ge1 C14 1.955(5)
Ge1 C20 1.959(5)
O2 C35 1.294(6)
O1 C33 1.280(6)
N1 C1 1.333(6)
N1 C5 1.381(6)
C21 C20 1.364(7)
C21 C22 1.391(9)
C32 C33 1.511(7)
C25 C20 1.375(7)
C25 C24 1.383(9)
C23 C22 1.326(10)
C23 C24 1.364(10)
C6 C7 1.335(6)
C6 C5 1.431(7)
C7 C8 1.468(7)
C34 C35 1.357(7)
C34 C33 1.383(8)
C36 C35 1.500(7)
C12 C13 1.359(7)
C12 C11 1.398(6)
C10 C9 1.374(7)
C10 C11 1.389(7)
C5 C4 1.385(7)
C8 C13 1.395(7)
C8 C9 1.402(6)
C26 C31 1.358(8)
C26 C27 1.370(8)
C1 C2 1.367(7)
C14 C19 1.367(7)
C14 C15 1.387(8)
C4 C3 1.349(7)
C15 C16 1.397(8)
C3 C2 1.375(8)
C19 C18 1.402(8)
C16 C17 1.335(9)
C27 C28 1.380(9)
C31 C30 1.387(8)
C17 C18 1.360(9)
C29 C30 1.329(9)
C29 C28 1.350(10)
